data_4029684
loop_
_publ_author_name
'Miyahara, Yuji'
'Ito, Yoshio N.'

_publ_section_title
;
 AlCl3-Mediated Aldol Cyclocondensation of 1,6- and 1,7-Diones to
 Cyclopentene and Cyclohexene Derivatives.
;
_journal_issue 15
_journal_name_full 'The Journal of organic chemistry'
_journal_page_first 6801
_journal_page_last 6807
_journal_paper_doi 10.1021/jo5006137
_journal_volume 79
_journal_year 2014
_chemical_formula_moiety 'C18 H16 O '
_chemical_formula_sum 'C18 H16 O'
_chemical_formula_weight 248.32
_space_group_IT_number 5
_symmetry_cell_setting monoclinic
_symmetry_Int_Tables_number 5
_symmetry_space_group_name_Hall 'C 2y'
_symmetry_space_group_name_H-M 'C 1 2 1'
_cell_angle_alpha 90
_cell_angle_beta 108.75(2)
_cell_angle_gamma 90
_cell_formula_units_Z 4
_cell_length_a 20.830(8)
_cell_length_b 5.635(2)
_cell_length_c 12.122(7)
_cell_measurement_reflns_used 6983
_cell_measurement_temperature 123.2
_cell_measurement_theta_max 27.5
_cell_measurement_theta_min 3.1
_cell_volume 1347.3(11)
_computing_cell_refinement PROCESS-AUTO
_computing_data_collection PROCESS-AUTO
_computing_data_reduction 'teXsan Ver. 1.11'
_computing_publication_material 'teXsan Ver. 1.11'
_computing_structure_refinement 'teXsan Ver. 1.10'
_computing_structure_solution SIR92
_diffrn_measured_fraction_theta_full 0.9965
_diffrn_measured_fraction_theta_max 0.9965
_diffrn_radiation_type 'Mo K\a'
_diffrn_radiation_wavelength 0.7107
_diffrn_reflns_av_R_equivalents 0.026
_diffrn_reflns_limit_h_max 26
_diffrn_reflns_limit_h_min 0
_diffrn_reflns_limit_k_max 7
_diffrn_reflns_limit_k_min 0
_diffrn_reflns_limit_l_max 14
_diffrn_reflns_limit_l_min -15
_diffrn_reflns_number 6975
_diffrn_reflns_theta_full 27.48
_diffrn_reflns_theta_max 27.48
_exptl_absorpt_coefficient_mu 0.074
_exptl_absorpt_correction_type none
_exptl_crystal_colour colorless
_exptl_crystal_density_diffrn 1.224
_exptl_crystal_density_method 'not measured'
_exptl_crystal_description prism
_exptl_crystal_size_max 0.500
_exptl_crystal_size_mid 0.300
_exptl_crystal_size_min 0.200
_refine_diff_density_max 0.20
_refine_diff_density_min -0.26
_refine_ls_abs_structure_Flack -1.6(7)
_refine_ls_extinction_method none
_refine_ls_goodness_of_fit_ref 1.072
_refine_ls_hydrogen_treatment noref
_refine_ls_number_parameters 182
_refine_ls_number_reflns 1700
_refine_ls_R_factor_gt 0.0353
_refine_ls_shift/su_max 0.0007
_refine_ls_structure_factor_coef Fsqd
_refine_ls_weighting_details 'w = 1/[\s^2^(Fo^2^) + (0.11000(Max(Fo^2^,0) + 2Fc^2^)/3)^2^]'
_refine_ls_weighting_scheme calc
_refine_ls_wR_factor_ref 0.1150
_reflns_number_gt 1686
_reflns_number_total 1700
_reflns_threshold_expression F^2^>2.0\s(F^2^)
_cod_data_source_file jo5006137_si_002.cif
_cod_data_source_block FCbypro
_cod_depositor_comments 'Adding full bibliography for 4029684--4029685.cif.'
_cod_original_cell_volume 1347(3)
_cod_original_formula_sum 'C18 H16 O '
_cod_database_code 4029684

loop_
_symmetry_equiv_pos_as_xyz
x,y,z
-x,y,-z
1/2+x,1/2+y,z
1/2-x,1/2+y,-z

loop_
_atom_site_label
_atom_site_type_symbol
_atom_site_fract_x
_atom_site_fract_y
_atom_site_fract_z
_atom_site_U_iso_or_equiv
_atom_site_adp_type
_atom_site_occupancy
_atom_site_calc_flag
O(1) O 0.62887(6) 0.589(1) 0.1692(1) 0.0274(3) Uani 1.00 d
O(2) O 0.77956(5) -0.087(1) 0.09244(9) 0.0282(3) Uani 1.00 d
C(1) C 0.60694(6) 0.392(1) 0.1796(1) 0.0161(3) Uani 1.00 d
C(2) C 0.63880(7) 0.172(1) 0.1479(1) 0.0145(3) Uani 1.00 d
C(3) C 0.60702(6) 0.115(1) 0.0161(1) 0.0194(3) Uani 1.00 d
C(4) C 0.65927(7) -0.045(1) -0.0114(1) 0.0179(3) Uani 1.00 d
C(5) C 0.72618(7) 0.010(1) 0.0822(1) 0.0167(3) Uani 1.00 d
C(6) C 0.71421(6) 0.200(1) 0.16309(10) 0.0134(3) Uani 1.00 d
C(7) C 0.76180(6) 0.191(1) 0.28598(10) 0.0144(3) Uani 1.00 d
C(8) C 0.76188(6) -0.002(1) 0.3583(1) 0.0181(3) Uani 1.00 d
C(9) C 0.80623(8) -0.009(1) 0.4719(1) 0.0207(3) Uani 1.00 d
C(10) C 0.85193(7) 0.175(1) 0.5140(1) 0.0221(3) Uani 1.00 d
C(11) C 0.85241(7) 0.367(1) 0.4431(1) 0.0207(3) Uani 1.00 d
C(12) C 0.80752(6) 0.375(1) 0.3293(1) 0.0172(3) Uani 1.00 d
C(13) C 0.54693(6) 0.369(1) 0.2205(1) 0.0152(3) Uani 1.00 d
C(14) C 0.53716(7) 0.172(1) 0.2823(1) 0.0197(3) Uani 1.00 d
C(15) C 0.48284(8) 0.164(1) 0.3260(1) 0.0273(4) Uani 1.00 d
C(16) C 0.43748(7) 0.352(1) 0.3056(1) 0.0272(4) Uani 1.00 d
C(17) C 0.44601(7) 0.548(1) 0.2420(1) 0.0246(4) Uani 1.00 d
C(18) C 0.50086(7) 0.558(1) 0.2004(1) 0.0197(3) Uani 1.00 d
H(2) H 0.6234 0.0406 0.1909 0.0147 Uiso 1.00 calc
H(3A) H 0.5617 0.0366 -0.0047 0.0198 Uiso 1.00 calc
H(3B) H 0.6024 0.2526 -0.0244 0.0198 Uiso 1.00 calc
H(4A) H 0.6476 -0.2101 -0.0067 0.0180 Uiso 1.00 calc
H(4B) H 0.6620 -0.0098 -0.0932 0.0180 Uiso 1.00 calc
H(6) H 0.7206 0.3434 0.1241 0.0136 Uiso 1.00 calc
H(8) H 0.7315 -0.1249 0.3320 0.0185 Uiso 1.00 calc
H(9) H 0.8018 -0.1331 0.5218 0.0210 Uiso 1.00 calc
H(10) H 0.8850 0.1646 0.5936 0.0223 Uiso 1.00 calc
H(11) H 0.8852 0.4839 0.4698 0.0206 Uiso 1.00 calc
H(12) H 0.8111 0.5121 0.2852 0.0174 Uiso 1.00 calc
H(14) H 0.5676 0.0471 0.2984 0.0200 Uiso 1.00 calc
H(15) H 0.4770 0.0270 0.3704 0.0275 Uiso 1.00 calc
H(16) H 0.3968 0.3540 0.3357 0.0275 Uiso 1.00 calc
H(17) H 0.4154 0.6647 0.2286 0.0246 Uiso 1.00 calc
H(18) H 0.5039 0.6822 0.1468 0.0199 Uiso 1.00 calc

loop_
_atom_site_aniso_label
_atom_site_aniso_U_11
_atom_site_aniso_U_22
_atom_site_aniso_U_33
_atom_site_aniso_U_12
_atom_site_aniso_U_13
_atom_site_aniso_U_23
O(1) 0.0323(6) 0.0139(5) 0.0438(7) -0.0003(4) 0.0230(5) 0.0024(5)
O(2) 0.0208(5) 0.0388(7) 0.0248(5) 0.0081(5) 0.0069(4) -0.0083(5)
C(1) 0.0175(6) 0.0144(6) 0.0169(6) 0.0024(5) 0.0063(4) 0.0002(5)
C(2) 0.0140(5) 0.0143(6) 0.0157(5) 0.0000(5) 0.0057(4) -0.0016(4)
C(3) 0.0158(6) 0.0225(7) 0.0180(5) 0.0010(5) 0.0030(4) -0.0034(5)
C(4) 0.0197(6) 0.0181(6) 0.0160(5) -0.0009(5) 0.0060(4) -0.0039(4)
C(5) 0.0179(6) 0.0198(6) 0.0146(6) 0.0012(5) 0.0082(4) -0.0017(5)
C(6) 0.0134(5) 0.0143(6) 0.0138(5) -0.0005(4) 0.0059(4) -0.0010(4)
C(7) 0.0145(5) 0.0152(6) 0.0152(5) 0.0006(5) 0.0069(4) -0.0015(5)
C(8) 0.0205(6) 0.0160(6) 0.0179(6) -0.0011(5) 0.0061(5) 0.0000(5)
C(9) 0.0248(7) 0.0198(6) 0.0168(6) 0.0034(5) 0.0055(5) 0.0026(5)
C(10) 0.0224(7) 0.0263(8) 0.0150(5) 0.0021(6) 0.0023(4) -0.0013(5)
C(11) 0.0186(6) 0.0235(7) 0.0194(6) -0.0038(6) 0.0054(4) -0.0047(5)
C(12) 0.0179(6) 0.0174(6) 0.0170(6) -0.0019(5) 0.0066(4) -0.0004(5)
C(13) 0.0141(5) 0.0149(6) 0.0158(5) 0.0006(5) 0.0039(4) -0.0024(5)
C(14) 0.0207(6) 0.0186(7) 0.0232(6) 0.0028(6) 0.0118(5) 0.0022(5)
C(15) 0.0291(8) 0.0268(8) 0.0347(7) -0.0008(6) 0.0225(6) 0.0027(7)
C(16) 0.0219(7) 0.0317(9) 0.0314(7) -0.0005(6) 0.0131(6) -0.0052(6)
C(17) 0.0191(7) 0.0263(8) 0.0280(7) 0.0060(6) 0.0071(5) -0.0035(6)
C(18) 0.0180(6) 0.0180(7) 0.0212(6) 0.0040(5) 0.0035(5) -0.0007(5)

loop_
_atom_type_symbol
_atom_type_description
_atom_type_scat_dispersion_real
_atom_type_scat_dispersion_imag
_atom_type_scat_source
C C 0.003 0.002
;International Tables for Crystallography
(1992, Vol. C, Tables 4.2.6.8 and 6.1.1.1)
;
H H 0.000 0.000
;International Tables for Crystallography
(1992, Vol. C, Table 6.1.1.2)
;
O O 0.011 0.006
;International Tables for Crystallography
(1992, Vol. C, Tables 4.2.6.8 and 6.1.1.1)
;

loop_
_geom_angle_atom_site_label_1
_geom_angle_atom_site_label_2
_geom_angle_atom_site_label_3
_geom_angle
_geom_angle_site_symmetry_3
_geom_angle_publ_flag
O(1) C(1) C(2) 120.6(1) 0_555 yes
O(1) C(1) C(13) 119.7(1) 0_555 yes
C(2) C(1) C(13) 119.7(1) 0_555 yes
C(1) C(2) C(3) 110.8(1) 0_555 yes
C(1) C(2) C(6) 113.9(1) 0_555 yes
C(3) C(2) C(6) 103.1(1) 0_555 yes
C(2) C(3) C(4) 104.4(1) 0_555 yes
C(3) C(4) C(5) 105.2(1) 0_555 yes
O(2) C(5) C(4) 125.2(1) 0_555 yes
O(2) C(5) C(6) 125.8(1) 0_555 yes
C(4) C(5) C(6) 108.9(1) 0_555 yes
C(2) C(6) C(5) 103.1(1) 0_555 yes
C(2) C(6) C(7) 116.20(10) 0_555 yes
C(5) C(6) C(7) 115.1(1) 0_555 yes
C(6) C(7) C(8) 120.9(1) 0_555 yes
C(6) C(7) C(12) 120.3(1) 0_555 yes
C(8) C(7) C(12) 118.7(1) 0_555 yes
C(7) C(8) C(9) 120.9(1) 0_555 yes
C(8) C(9) C(10) 119.9(1) 0_555 yes
C(9) C(10) C(11) 119.9(1) 0_555 yes
C(10) C(11) C(12) 120.2(1) 0_555 yes
C(7) C(12) C(11) 120.5(1) 0_555 yes
C(1) C(13) C(14) 122.2(1) 0_555 yes
C(1) C(13) C(18) 118.4(1) 0_555 yes
C(14) C(13) C(18) 119.3(1) 0_555 yes
C(13) C(14) C(15) 120.4(1) 0_555 yes
C(14) C(15) C(16) 119.8(2) 0_555 yes
C(15) C(16) C(17) 120.2(1) 0_555 yes
C(16) C(17) C(18) 120.0(1) 0_555 yes
C(13) C(18) C(17) 120.2(1) 0_555 yes

loop_
_geom_bond_atom_site_label_1
_geom_bond_atom_site_label_2
_geom_bond_distance
_geom_bond_publ_flag
O(1) C(1) 1.221(2) yes
O(2) C(5) 1.208(2) yes
C(1) C(2) 1.512(2) yes
C(1) C(13) 1.492(2) yes
C(2) C(3) 1.554(2) yes
C(2) C(6) 1.529(2) yes
C(3) C(4) 1.532(2) yes
C(4) C(5) 1.520(2) yes
C(5) C(6) 1.524(2) yes
C(6) C(7) 1.502(2) yes
C(7) C(8) 1.397(2) yes
C(7) C(12) 1.391(2) yes
C(8) C(9) 1.391(2) yes
C(9) C(10) 1.389(2) yes
C(10) C(11) 1.385(2) yes
C(11) C(12) 1.397(2) yes
C(13) C(14) 1.390(2) yes
C(13) C(18) 1.400(2) yes
C(14) C(15) 1.396(2) yes
C(15) C(16) 1.388(3) yes
C(16) C(17) 1.387(3) yes
C(17) C(18) 1.391(2) yes

loop_
_geom_contact_atom_site_label_1
_geom_contact_atom_site_label_2
_geom_contact_distance
_geom_contact_site_symmetry_2
O(1) C(4) 3.214(2) 1_565
O(1) C(2) 3.309(2) 1_565
O(1) C(3) 3.449(2) 1_565
O(1) C(5) 3.496(2) 1_565
O(2) C(5) 3.081(2) 4_645
O(2) C(4) 3.174(2) 4_645
O(2) C(6) 3.365(2) 4_645
O(2) C(17) 3.441(2) 3_545
O(2) C(3) 3.484(2) 4_645
O(2) C(16) 3.486(2) 3_545
O(2) C(4) 3.563(2) 4_655
O(2) O(2) 3.564(1) 4_655
O(2) O(2) 3.564(1) 4_645

loop_
_geom_torsion_atom_site_label_1
_geom_torsion_atom_site_label_2
_geom_torsion_atom_site_label_3
_geom_torsion_atom_site_label_4
_geom_torsion
_geom_torsion_site_symmetry_1
_geom_torsion_site_symmetry_2
_geom_torsion_site_symmetry_3
_geom_torsion_site_symmetry_4
_geom_torsion_publ_flag
O(1) C(1) C(2) C(3) -86.6(2) 0_555 20_1 5_555 55_5 yes
O(1) C(1) C(2) C(6) 29.0(2) 0_555 20_1 5_555 55_5 yes
O(1) C(1) C(13) C(14) -150.7(1) 0_555 20_1 5_555 55_5 yes
O(1) C(1) C(13) C(18) 26.3(2) 0_555 20_1 5_555 55_5 yes
O(2) C(5) C(4) C(3) 177.5(2) 0_555 20_1 5_555 55_5 yes
O(2) C(5) C(6) C(2) -154.1(2) 0_555 20_1 5_555 55_5 yes
O(2) C(5) C(6) C(7) -26.5(2) 0_555 20_1 5_555 55_5 yes
C(1) C(2) C(3) C(4) 160.0(1) 0_555 20_1 5_555 55_5 yes
C(1) C(2) C(6) C(5) -157.3(1) 0_555 20_1 5_555 55_5 yes
C(1) C(2) C(6) C(7) 75.8(2) 0_555 20_1 5_555 55_5 yes
C(1) C(13) C(14) C(15) 175.5(1) 0_555 20_1 5_555 55_5 yes
C(1) C(13) C(18) C(17) -176.9(1) 0_555 20_1 5_555 55_5 yes
C(2) C(1) C(13) C(14) 31.1(2) 0_555 20_1 5_555 55_5 yes
C(2) C(1) C(13) C(18) -152.0(1) 0_555 20_1 5_555 55_5 yes
C(2) C(3) C(4) C(5) -23.0(1) 0_555 20_1 5_555 55_5 yes
C(2) C(6) C(5) C(4) 23.7(1) 0_555 20_1 5_555 55_5 yes
C(2) C(6) C(7) C(8) 55.6(2) 0_555 20_1 5_555 55_5 yes
C(2) C(6) C(7) C(12) -125.4(1) 0_555 20_1 5_555 55_5 yes
C(3) C(2) C(1) C(13) 91.6(1) 0_555 20_1 5_555 55_5 yes
C(3) C(2) C(6) C(5) -37.3(1) 0_555 20_1 5_555 55_5 yes
C(3) C(2) C(6) C(7) -164.2(1) 0_555 20_1 5_555 55_5 yes
C(3) C(4) C(5) C(6) -0.2(2) 0_555 20_1 5_555 55_5 yes
C(4) C(3) C(2) C(6) 37.8(1) 0_555 20_1 5_555 55_5 yes
C(4) C(5) C(6) C(7) 151.3(1) 0_555 20_1 5_555 55_5 yes
C(5) C(6) C(7) C(8) -65.1(2) 0_555 20_1 5_555 55_5 yes
C(5) C(6) C(7) C(12) 113.9(1) 0_555 20_1 5_555 55_5 yes
C(6) C(2) C(1) C(13) -152.8(1) 0_555 20_1 5_555 55_5 yes
C(6) C(7) C(8) C(9) 179.7(1) 0_555 20_1 5_555 55_5 yes
C(6) C(7) C(12) C(11) -179.2(1) 0_555 20_1 5_555 55_5 yes
C(7) C(8) C(9) C(10) -1.1(2) 0_555 20_1 5_555 55_5 yes
C(7) C(12) C(11) C(10) 0.2(2) 0_555 20_1 5_555 55_5 yes
C(8) C(7) C(12) C(11) -0.2(2) 0_555 20_1 5_555 55_5 yes
C(8) C(9) C(10) C(11) 1.0(2) 0_555 20_1 5_555 55_5 yes
C(9) C(8) C(7) C(12) 0.7(2) 0_555 20_1 5_555 55_5 yes
C(9) C(10) C(11) C(12) -0.6(2) 0_555 20_1 5_555 55_5 yes
C(13) C(14) C(15) C(16) 1.4(2) 0_555 20_1 5_555 55_5 yes
C(13) C(18) C(17) C(16) 1.2(2) 0_555 20_1 5_555 55_5 yes
C(14) C(13) C(18) C(17) 0.1(2) 0_555 20_1 5_555 55_5 yes
C(14) C(15) C(16) C(17) -0.1(3) 0_555 20_1 5_555 55_5 yes
C(15) C(14) C(13) C(18) -1.4(2) 0_555 20_1 5_555 55_5 yes
C(15) C(16) C(17) C(18) -1.2(2) 0_555 20_1 5_555 55_5 yes
C(15) C(16) C(17) C(18) -1.2(2) 0_555 20_1 5_555 55_5 yes
